data_7134489
loop_
_publ_author_name
'Xue, Chaozhuang'
'Peng, Hui'
'Hou, Jinle'
'Qu, Konggang'

_publ_section_title
;
 Pore space partition on a sulfonate-rich metal--organic framework for
 purification of methane from natural gas
;
_journal_issue 45
_journal_name_full 'Chemical Communications'
_journal_page_first 8244
_journal_page_last 8247
_journal_paper_doi 10.1039/D5CC01014D
_journal_volume 61
_journal_year 2025
_chemical_formula_moiety 'C58 H30 Fe3 N9 O31 S6, 19.5[H2O], 6[C3H7NO]'
_chemical_formula_sum 'C58 H30 Fe3 N9 O31 S6'
_chemical_formula_weight 1708.82
_space_group_crystal_system hexagonal
_space_group_IT_number 173
_space_group_name_Hall 'P 6c'
_space_group_name_H-M_alt 'P 63'
_atom_sites_solution_hydrogens mixed
_atom_sites_solution_primary dual
_audit_creation_date 2025-03-25
_audit_creation_method
;
Olex2 1.5
(compiled 2024.02.16 svn.r378c4104 for OlexSys, GUI svn.r6928)
;
_audit_update_record
;
2025-04-26 deposited with the CCDC.	2025-05-01 downloaded from the CCDC.
;
_cell_angle_alpha 90
_cell_angle_beta 90
_cell_angle_gamma 120
_cell_formula_units_Z 2
_cell_length_a 19.2686(13)
_cell_length_b 19.2686(13)
_cell_length_c 18.143(2)
_cell_measurement_reflns_used 9926
_cell_measurement_temperature 100
_cell_measurement_theta_max 24.46
_cell_measurement_theta_min 2.18
_cell_volume 5833.6(9)
_computing_cell_refinement 'SAINT V8.40B (Bruker, 2019)'
_computing_data_collection 'APEX4 V2022.10-1 (Bruker, 2022)'
_computing_data_reduction 'SAINT V8.40B (Bruker, 2019)'
_computing_molecular_graphics 'Olex2 1.5 (Dolomanov et al., 2009)'
_computing_publication_material 'Olex2 1.5 (Dolomanov et al., 2009)'
_computing_structure_refinement 'XL  (Sheldrick, 2008)'
_computing_structure_solution 'SHELXT 2018/2 (Sheldrick, 2018)'
_diffrn_ambient_temperature 100
_diffrn_measured_fraction_theta_full 0.999
_diffrn_measured_fraction_theta_max 0.998
_diffrn_measurement_device SSRF
_diffrn_measurement_device_type 'Shanghai Synchrotron Radiation Facility, beam line station'
_diffrn_measurement_method '\f and \w scans'
_diffrn_measurement_specimen_support 'nylon loop'
_diffrn_radiation_type 'synchrotron radiation'
_diffrn_radiation_wavelength 0.68887
_diffrn_reflns_av_R_equivalents 0.0719
_diffrn_reflns_av_unetI/netI 0.0364
_diffrn_reflns_Laue_measured_fraction_full 0.999
_diffrn_reflns_Laue_measured_fraction_max 0.998
_diffrn_reflns_limit_h_max 21
_diffrn_reflns_limit_h_min -21
_diffrn_reflns_limit_k_max 23
_diffrn_reflns_limit_k_min -23
_diffrn_reflns_limit_l_max 21
_diffrn_reflns_limit_l_min -21
_diffrn_reflns_number 60999
_diffrn_reflns_point_group_measured_fraction_full 0.999
_diffrn_reflns_point_group_measured_fraction_max 0.998
_diffrn_reflns_theta_full 24.414
_diffrn_reflns_theta_max 24.556
_diffrn_reflns_theta_min 1.088
_exptl_absorpt_coefficient_mu 0.492
_exptl_absorpt_correction_T_max 0.7451
_exptl_absorpt_correction_T_min 0.4987
_exptl_absorpt_correction_type multi-scan
_exptl_absorpt_process_details
;
SADABS-2016/2 (Bruker,2016/2) was used for absorption correction.
wR2(int) was 0.1213 before and 0.0563 after correction.
The Ratio of minimum to maximum transmission is 0.6693.
The \l/2 correction factor is Not present.
;
_exptl_crystal_colour red
_exptl_crystal_colour_primary red
_exptl_crystal_density_diffrn 0.973
_exptl_crystal_description block
_exptl_crystal_F_000 1726
_exptl_crystal_size_max 0.06
_exptl_crystal_size_mid 0.06
_exptl_crystal_size_min 0.03
_refine_diff_density_max 1.585
_refine_diff_density_min -0.629
_refine_diff_density_rms 0.130
_refine_ls_abs_structure_details
;
 Twinning involves inversion, so Flack parameter cannot be determined
;
_refine_ls_extinction_method none
_refine_ls_goodness_of_fit_ref 1.285
_refine_ls_hydrogen_treatment constr
_refine_ls_matrix_type full
_refine_ls_number_parameters 481
_refine_ls_number_reflns 7143
_refine_ls_number_restraints 1055
_refine_ls_restrained_S_all 1.370
_refine_ls_R_factor_all 0.1198
_refine_ls_R_factor_gt 0.0985
_refine_ls_shift/su_max 0.010
_refine_ls_shift/su_mean 0.000
_refine_ls_structure_factor_coef Fsqd
_refine_ls_weighting_details 'w=1/[\s^2^(Fo^2^)+(0.2000P)^2^] where P=(Fo^2^+2Fc^2^)/3'
_refine_ls_weighting_scheme calc
_refine_ls_wR_factor_gt 0.2699
_refine_ls_wR_factor_ref 0.2970
_reflns_Friedel_coverage 0.934
_reflns_Friedel_fraction_full 0.999
_reflns_Friedel_fraction_max 0.998
_reflns_number_gt 5779
_reflns_number_total 7143
_reflns_threshold_expression 'I > 2\s(I)'
_cod_data_source_file d5cc01014d2.cif
_cod_data_source_block fe_ndc(so3h)_tph
_cod_depositor_comments 'Adding full bibliography for 7134488--7134489.cif.'
_cod_original_cell_volume 5833.7(10)
_cod_database_code 7134489
_shelx_shelxl_version_number 2019/1
_shelx_space_group_comment
;
The symmetry employed for this shelxl refinement is uniquely defined
by the following loop, which should always be used as a source of
symmetry information in preference to the above space-group names.
They are only intended as comments.
;
_shelx_estimated_absorpt_t_max 0.985
_shelx_estimated_absorpt_t_min 0.971
_olex2_refinement_description
;
1. Twinned data refinement
 Scales: 0.25(11)
 0.22(6) 0.28(7) 0.25(6)
2. Fixed Uiso
 At 1.2 times of:
  All C(H) groups
 At 1.5 times of:
  All O(H) groups
3. Restrained distances
 O1-C1 = O1A-C1A = O2A-C1A = O2-C1
 1.25 with sigma of 0.01
 S1A-O6A \\sim S1A-O5A \\sim S1A-O7A \\sim S1-O5 \\sim S1-O7 \\sim S1-O6 \\sim
S2-O8 \\sim S2-O10 \\sim S2-O9
 \\sim S2A-O8A \\sim S2A-O10A \\sim S2A-O9A
 with sigma of 0.01
 O10-C9 \\sim O8-C9 \\sim O9-C9 \\sim O8A-C9A \\sim O10A-C9A \\sim O9A-C9A
\\sim O6A-C4A \\sim O5A-C4A ~
 O5-C4 \\sim O7A-C4A \\sim O6-C4 \\sim O7-C4
 with sigma of 0.02
 O3A-C7A \\sim O4A-C7A
 with sigma of 0.02
 O1A-C2A \\sim O2A-C2A
 with sigma of 0.02
 S1-C4 \\sim S1A-C4A \\sim S2-C9 \\sim S2A-C9A
 with sigma of 0.02
4. Restrained planarity
 C1A, C11A, C2A, C3A, C4A, C5A, C10A, C9A, C8A, C7A, C6A, C12A, S1A, S2A
 with sigma of 0.01
 O3A, O4A, C7A, C12A
 with sigma of 0.01
 O1A, O2A, C1A, C2A
 with sigma of 0.01
5. Uiso/Uaniso restraints and constraints
All non-hydrogen atoms have similar U: within 2A with sigma of 0.01 and sigma
for terminal atoms of 0.02 within 2A
Uanis(C13) \\sim Ueq, Uanis(N1) \\sim Ueq, Uanis(C17) \\sim Ueq, Uanis(C16)
\\sim Ueq, Uanis(C14) \\sim Ueq, Uanis(C15) \\sim Ueq, Uanis(C18) \\sim Ueq,
Uanis(N2) \\sim Ueq, Uanis(N3) \\sim Ueq, Uanis(C19) \\sim Ueq, Uanis(C20)
\\sim Ueq: with sigma of 0.008 and sigma for terminal atoms of 0.015
Uanis(O3) \\sim Ueq, Uanis(O1) \\sim Ueq, Uanis(O1A) \\sim Ueq, Uanis(C1) \\sim
Ueq: with sigma of 0.005 and sigma for terminal atoms of 0.01
6. Same fragment restrains
{S1A, S2A, O1A, O2A, O3A, O4A, O5A, O6A, O7A, O8A, O9A, O10A, C1A, C11A, C2A,
C3A, C4A, C5A, C10A, C9A, C8A, C7A, C6A, C12A} sigma for 1-2: 0.02, 1-3: 0.04
as in
{S1, S2, O1, O2, O3, O4, O5, O6, O7, O8, O9, O10, C1, C11, C2, C3, C4, C5, C10,
C9, C8, C7, C6, C12}
7. Others
 Fixed Sof: S1(0.666667) S2(0.666667) O1(0.666667) O2(0.666667) O3(0.666667)
 O4(0.666667) O5(0.666667) O6(0.666667) O7(0.666667) H7(0.666667) O8(0.666667)
 O9(0.666667) O10(0.666667) H10(0.666667) C1(0.666667) C11(0.666667)
 H11(0.666667) C2(0.666667) C3(0.666667) H3(0.666667) C4(0.666667) C5(0.666667)
 C10(0.666667) C9(0.666667) C8(0.666667) H8(0.666667) C7(0.666667) C6(0.666667)
 H6(0.666667) C12(0.666667) S1A(0.333333) S2A(0.333333) O1A(0.333333)
 O2A(0.333333) O3A(0.333333) O4A(0.333333) O5A(0.333333) O6A(0.333333)
 H6A(0.333333) O7A(0.333333) O8A(0.333333) O9A(0.333333) O10A(0.333333)
 H10A(0.333333) C1A(0.333333) C11A(0.333333) H11A(0.333333) C2A(0.333333)
 C3A(0.333333) H3A(0.333333) C4A(0.333333) C5A(0.333333) C10A(0.333333)
 C9A(0.333333) C8A(0.333333) H8A(0.333333) C7A(0.333333) C6A(0.333333)
 H6AA(0.333333) C12A(0.333333)
8.a Riding coordinates:
 O7(H7), O10(H10), O6A(H6A), O10A(H10A)
8.b Aromatic/amide H refined with riding coordinates:
 C13(H13), C17(H17), C16(H16), C14(H14), C11(H11), C3(H3), C8(H8), C6(H6),
 C11A(H11A), C3A(H3A), C8A(H8A), C6A(H6AA)
8.c Fitted hexagon refined as free rotating group:
 C13(N1,C17,C16,C15,C14)
8.d Naphthalene refined as free rotating group:
 C11(C2,C3,C4,C5,C10,C9,C8,C7,C6), C11A(C2A,C3A,C4A,C5A,C10A,C9A,C8A,C7A,C6A)
;
_smtbx_masks_void_probe_radius 1.2
_smtbx_masks_void_truncation_radius 1.2
_olex2_submission_special_instructions 'No special instructions were received'

loop_
_space_group_symop_operation_xyz
'x, y, z'
'-y, x-y, z'
'-x+y, -x, z'
'-x, -y, z+1/2'
'y, -x+y, z+1/2'
'x-y, x, z+1/2'

loop_
_atom_site_label
_atom_site_type_symbol
_atom_site_fract_x
_atom_site_fract_y
_atom_site_fract_z
_atom_site_U_iso_or_equiv
_atom_site_adp_type
_atom_site_occupancy
_atom_site_site_symmetry_order
_atom_site_calc_flag
_atom_site_refinement_flags_posn
_atom_site_refinement_flags_adp
_atom_site_refinement_flags_occupancy
_atom_site_disorder_assembly
_atom_site_disorder_group
Fe1 Fe 0.54517(8) 0.27266(11) 0.5155(3) 0.0446(5) Uani 1 1 d . . . . .
O11 O 0.666667 0.333333 0.5159(7) 0.0197(17) Uani 1 3 d S T P . .
N2 N 0.1254(7) 0.1243(7) 0.5335(8) 0.055(3) Uani 1 1 d . U . . .
N3 N 0.1230(7) -0.0003(7) 0.4995(8) 0.049(2) Uani 1 1 d . U . . .
C13 C 0.3802(5) 0.1340(5) 0.5353(7) 0.068(4) Uani 1 1 d G U . . .
H13 H 0.412627 0.112118 0.550072 0.081 Uiso 1 1 calc R U . . .
N1 N 0.4146(3) 0.2076(5) 0.4996(6) 0.054(3) Uani 1 1 d G U . . .
C17 C 0.3672(4) 0.2396(5) 0.4780(7) 0.064(4) Uani 1 1 d G U . . .
H17 H 0.390681 0.289928 0.453648 0.076 Uiso 1 1 calc R U . . .
C16 C 0.2853(4) 0.1979(7) 0.4921(8) 0.071(4) Uani 1 1 d G U . . .
H16 H 0.252837 0.219694 0.477288 0.085 Uiso 1 1 calc R U . . .
C15 C 0.2508(4) 0.1242(6) 0.5277(7) 0.064(3) Uani 1 1 d G U . . .
C14 C 0.2983(5) 0.0922(5) 0.5493(7) 0.068(4) Uani 1 1 d G U . . .
H14 H 0.274781 0.041882 0.573712 0.082 Uiso 1 1 calc R U . . .
C18 C 0.1613(7) 0.0769(9) 0.5296(9) 0.052(3) Uani 1 1 d . U . . .
C19 C 0.0417(9) -0.0400(9) 0.5015(9) 0.051(3) Uani 1 1 d . U . . .
C20 C 0.000000 0.000000 0.5103(18) 0.057(4) Uani 1 3 d S TU P . .
S1 S 0.3069(4) 0.3579(4) 0.3163(5) 0.0657(17) Uani 0.6667 1 d D U P A 1
S2 S 0.6910(5) 0.6649(6) 0.2283(7) 0.107(3) Uani 0.6667 1 d D U P A 1
O1 O 0.5494(12) 0.3430(10) 0.4225(14) 0.058(4) Uani 0.6667 1 d D U P A 1
O2 O 0.6662(10) 0.4549(10) 0.4168(11) 0.066(4) Uani 0.6667 1 d D U P A 1
O3 O 0.3510(10) 0.5415(9) 0.0811(10) 0.049(3) Uani 0.6667 1 d D U P A 1
O4 O 0.4653(10) 0.6460(11) 0.0712(10) 0.053(4) Uani 0.6667 1 d D U P A 1
O5 O 0.2987(16) 0.2747(10) 0.3022(19) 0.126(9) Uani 0.6667 1 d D U P A 1
O6 O 0.2879(15) 0.3983(16) 0.2518(14) 0.132(9) Uani 0.6667 1 d D U P A 1
O7 O 0.3195(13) 0.3902(14) 0.3966(9) 0.090(6) Uani 0.6667 1 d D U P A 1
H7 H 0.279180 0.382616 0.418695 0.135 Uiso 0.6667 1 d R U P A 1
O8 O 0.7136(15) 0.6072(16) 0.1891(18) 0.171(14) Uani 0.6667 1 d D U P A 1
O9 O 0.7168(13) 0.6854(13) 0.3094(11) 0.112(8) Uani 0.6667 1 d D U P A 1
O10 O 0.6947(16) 0.7425(13) 0.199(2) 0.181(14) Uani 0.6667 1 d D U P A 1
H10 H 0.737117 0.784338 0.193094 0.272 Uiso 0.6667 1 d R U P A 1
C1 C 0.5925(10) 0.4153(10) 0.4068(13) 0.050(3) Uani 0.6667 1 d D U P A 1
C11 C 0.5814(6) 0.5081(9) 0.3281(10) 0.079(5) Uani 0.6667 1 d DG U P A 1
H11 H 0.637184 0.541366 0.336974 0.094 Uiso 0.6667 1 calc R U P A 1
C2 C 0.5378(8) 0.4372(10) 0.3674(10) 0.076(4) Uani 0.6667 1 d DG U P A 1
C3 C 0.4563(8) 0.3885(9) 0.3543(10) 0.091(6) Uani 0.6667 1 d DG U P A 1
H3 H 0.426471 0.340039 0.381192 0.109 Uiso 0.6667 1 calc R U P A 1
C4 C 0.4183(6) 0.4107(9) 0.3020(9) 0.091(5) Uani 0.6667 1 d DG U P A 1
C5 C 0.4619(5) 0.4816(7) 0.2627(8) 0.091(5) Uani 0.6667 1 d DG U P A 1
C10 C 0.5434(5) 0.5303(7) 0.2758(8) 0.082(4) Uani 0.6667 1 d DG U P A 1
C9 C 0.5870(6) 0.6012(8) 0.2365(10) 0.095(5) Uani 0.6667 1 d DG U P A 1
C8 C 0.5491(8) 0.6234(8) 0.1842(10) 0.082(5) Uani 0.6667 1 d DG U P A 1
H8 H 0.578848 0.671803 0.157324 0.099 Uiso 0.6667 1 calc R U P A 1
C7 C 0.4675(8) 0.5747(10) 0.1712(10) 0.083(5) Uani 0.6667 1 d DG U P A 1
C6 C 0.4239(6) 0.5038(10) 0.2104(9) 0.094(5) Uani 0.6667 1 d DG U P A 1
H6 H 0.368133 0.470478 0.201538 0.112 Uiso 0.6667 1 calc R U P A 1
C12 C 0.4175(15) 0.5788(15) 0.1077(14) 0.064(4) Uani 0.6667 1 d D U P A 1
S1A S 0.3324(10) 0.2956(10) 0.2568(11) 0.104(5) Uani 0.3333 1 d D U P A 2
S2A S 0.6478(9) 0.6842(8) 0.3031(9) 0.094(4) Uani 0.3333 1 d D U P A 2
O1A O 0.559(2) 0.3335(16) 0.422(2) 0.053(5) Uani 0.3333 1 d D U P A 2
O2A O 0.6301(18) 0.4652(17) 0.4587(15) 0.064(5) Uani 0.3333 1 d D U P A 2
O3A O 0.3309(18) 0.542(2) 0.114(2) 0.071(6) Uani 0.3333 1 d D U P A 2
O4A O 0.446(2) 0.6479(18) 0.096(2) 0.055(5) Uani 0.3333 1 d D U P A 2
O5A O 0.3645(19) 0.2406(18) 0.231(3) 0.108(12) Uani 0.3333 1 d D U P A 2
O6A O 0.2957(16) 0.333(2) 0.2063(18) 0.112(11) Uani 0.3333 1 d D U P A 2
H6A H 0.254122 0.307271 0.182833 0.168 Uiso 0.3333 1 d R U P A 2
O7A O 0.2934(18) 0.278(2) 0.3354(15) 0.099(10) Uani 0.3333 1 d D U P A 2
O8A O 0.7041(17) 0.648(2) 0.298(3) 0.091(10) Uani 0.3333 1 d D U P A 2
O9A O 0.624(2) 0.682(2) 0.3847(13) 0.114(12) Uani 0.3333 1 d D U P A 2
O10A O 0.639(3) 0.7530(15) 0.268(3) 0.167(17) Uani 0.3333 1 d D U P A 2
H10A H 0.620317 0.738706 0.226743 0.250 Uiso 0.3333 1 d R U P A 2
C1A C 0.5801(12) 0.4064(14) 0.4224(6) 0.058(5) Uani 0.3333 1 d D U P A 2
C11A C 0.5660(8) 0.5024(11) 0.3445(3) 0.076(6) Uani 0.3333 1 d DG U P A 2
H11A H 0.614956 0.543185 0.364858 0.091 Uiso 0.3333 1 calc R U P A 2
C2A C 0.5348(11) 0.4233(12) 0.3669(4) 0.071(5) Uani 0.3333 1 d DG U P A 2
C3A C 0.4632(11) 0.3636(10) 0.3371(7) 0.085(6) Uani 0.3333 1 d DG U P A 2
H3A H 0.441796 0.309571 0.352451 0.102 Uiso 0.3333 1 calc R U P A 2
C4A C 0.4228(8) 0.3830(9) 0.2849(8) 0.091(6) Uani 0.3333 1 d DG U P A 2
C5A C 0.4541(7) 0.4620(9) 0.2624(6) 0.087(5) Uani 0.3333 1 d DG U P A 2
C10A C 0.5257(7) 0.5218(9) 0.2922(4) 0.081(5) Uani 0.3333 1 d DG U P A 2
C9A C 0.5569(9) 0.6008(9) 0.2698(7) 0.089(6) Uani 0.3333 1 d DG U P A 2
C8A C 0.5166(12) 0.6202(11) 0.2175(9) 0.084(6) Uani 0.3333 1 d DG U P A 2
H8A H 0.537981 0.674231 0.202211 0.101 Uiso 0.3333 1 calc R U P A 2
C7A C 0.4450(12) 0.5605(13) 0.1877(9) 0.073(5) Uani 0.3333 1 d DG U P A 2
C6A C 0.4138(8) 0.4814(12) 0.2102(8) 0.087(6) Uani 0.3333 1 d DG U P A 2
H6AA H 0.364818 0.440619 0.189799 0.104 Uiso 0.3333 1 calc R U P A 2
C12A C 0.399(2) 0.5798(18) 0.1303(14) 0.066(5) Uani 0.3333 1 d D U P A 2

loop_
_atom_site_aniso_label
_atom_site_aniso_U_11
_atom_site_aniso_U_22
_atom_site_aniso_U_33
_atom_site_aniso_U_23
_atom_site_aniso_U_13
_atom_site_aniso_U_12
Fe1 0.0231(7) 0.0225(8) 0.0908(12) -0.0051(9) 0.0072(9) 0.0134(7)
O11 0.018(3) 0.018(3) 0.022(5) 0.000 0.000 0.0092(13)
N2 0.031(5) 0.042(6) 0.100(7) -0.005(5) 0.006(5) 0.023(4)
N3 0.036(5) 0.029(4) 0.085(6) -0.006(5) -0.001(5) 0.019(4)
C13 0.055(6) 0.045(6) 0.099(8) 0.008(6) 0.003(6) 0.022(5)
N1 0.019(3) 0.044(5) 0.103(7) 0.018(5) -0.012(4) 0.019(4)
C17 0.027(5) 0.063(6) 0.098(7) 0.015(6) -0.005(5) 0.020(5)
C16 0.043(6) 0.073(7) 0.093(8) 0.009(6) 0.000(6) 0.025(5)
C15 0.054(5) 0.045(5) 0.093(7) 0.005(6) 0.011(5) 0.025(5)
C14 0.052(6) 0.057(6) 0.093(7) 0.009(6) 0.007(6) 0.026(5)
C18 0.029(4) 0.041(5) 0.084(6) -0.001(5) -0.001(4) 0.016(4)
C19 0.048(6) 0.028(5) 0.076(6) 0.000(5) 0.014(5) 0.018(4)
C20 0.053(5) 0.053(5) 0.065(8) 0.000 0.000 0.026(2)
S1 0.038(3) 0.054(3) 0.099(4) 0.022(3) 0.002(3) 0.019(2)
S2 0.060(4) 0.087(5) 0.144(7) 0.035(5) -0.011(5) 0.014(4)
O1 0.054(5) 0.056(5) 0.073(5) 0.015(5) -0.016(5) 0.035(4)
O2 0.067(7) 0.051(7) 0.091(8) 0.009(7) 0.004(7) 0.038(6)
O3 0.060(5) 0.033(4) 0.072(6) 0.018(5) 0.014(5) 0.038(4)
O4 0.041(7) 0.053(6) 0.080(8) 0.014(6) 0.023(6) 0.034(5)
O5 0.133(15) 0.085(12) 0.135(16) 0.032(14) 0.000(14) 0.037(12)
O6 0.103(15) 0.108(16) 0.19(2) -0.022(16) -0.011(16) 0.058(13)
O7 0.093(14) 0.103(14) 0.094(14) 0.020(11) 0.006(11) 0.065(12)
O8 0.16(2) 0.123(19) 0.116(18) -0.054(16) 0.016(17) -0.014(18)
O9 0.081(12) 0.073(12) 0.124(13) 0.051(11) -0.051(10) -0.004(10)
O10 0.128(19) 0.16(2) 0.18(2) 0.047(19) -0.043(17) 0.020(18)
C1 0.052(5) 0.049(5) 0.070(5) 0.014(4) -0.010(4) 0.040(4)
C11 0.058(7) 0.075(7) 0.101(8) 0.028(7) -0.015(7) 0.033(6)
C2 0.064(6) 0.066(6) 0.093(7) 0.019(6) -0.014(6) 0.030(6)
C3 0.067(7) 0.077(8) 0.108(8) 0.014(7) -0.017(7) 0.021(7)
C4 0.065(7) 0.076(7) 0.112(7) 0.021(7) -0.011(7) 0.020(6)
C5 0.062(6) 0.077(7) 0.111(7) 0.023(7) -0.003(6) 0.018(6)
C10 0.060(6) 0.071(6) 0.108(7) 0.028(6) -0.010(6) 0.028(6)
C9 0.061(6) 0.087(7) 0.125(7) 0.030(7) -0.005(6) 0.026(6)
C8 0.062(7) 0.074(7) 0.114(8) 0.029(7) 0.004(7) 0.036(6)
C7 0.067(7) 0.067(7) 0.105(8) 0.026(7) 0.013(6) 0.026(6)
C6 0.064(7) 0.082(8) 0.110(8) 0.030(7) 0.004(7) 0.018(7)
C12 0.055(7) 0.054(6) 0.091(7) 0.022(6) 0.016(6) 0.034(5)
S1A 0.059(7) 0.077(8) 0.152(9) 0.000(8) -0.001(7) 0.016(6)
S2A 0.070(6) 0.069(6) 0.135(8) 0.045(6) -0.018(6) 0.029(5)
O1A 0.050(7) 0.054(7) 0.068(7) 0.003(6) -0.005(6) 0.037(5)
O2A 0.060(9) 0.055(9) 0.080(9) 0.017(8) -0.002(8) 0.032(7)
O3A 0.070(9) 0.057(9) 0.093(10) 0.013(9) 0.018(9) 0.036(8)
O4A 0.049(8) 0.049(7) 0.086(9) 0.014(8) 0.004(8) 0.039(7)
O5A 0.08(2) 0.052(18) 0.19(3) -0.02(2) 0.01(2) 0.032(16)
O6A 0.038(14) 0.105(19) 0.17(2) -0.045(19) 0.030(16) 0.021(15)
O7A 0.093(15) 0.069(14) 0.136(18) 0.046(14) -0.034(15) 0.042(12)
O8A 0.056(14) 0.088(17) 0.117(16) 0.013(16) -0.019(14) 0.026(14)
O9A 0.08(2) 0.067(19) 0.21(3) 0.03(2) 0.01(2) 0.050(17)
O10A 0.12(2) 0.13(2) 0.17(2) 0.04(2) 0.00(2) 0.00(2)
C1A 0.056(6) 0.054(6) 0.079(7) 0.013(6) -0.013(6) 0.040(6)
C11A 0.058(8) 0.069(8) 0.101(8) 0.025(7) -0.015(7) 0.033(7)
C2A 0.061(6) 0.062(6) 0.092(6) 0.020(6) -0.014(6) 0.032(6)
C3A 0.066(8) 0.072(8) 0.105(8) 0.021(8) -0.017(8) 0.025(8)
C4A 0.066(7) 0.076(8) 0.117(8) 0.018(7) -0.011(7) 0.024(7)
C5A 0.063(7) 0.074(7) 0.110(7) 0.026(7) -0.004(7) 0.025(6)
C10A 0.057(7) 0.073(7) 0.110(7) 0.027(7) -0.010(7) 0.030(6)
C9A 0.064(7) 0.077(7) 0.116(8) 0.032(7) -0.004(7) 0.028(7)
C8A 0.059(8) 0.078(8) 0.112(9) 0.029(8) 0.007(8) 0.032(8)
C7A 0.058(7) 0.066(7) 0.105(8) 0.024(7) 0.013(7) 0.039(6)
C6A 0.065(8) 0.075(8) 0.111(8) 0.027(8) 0.003(8) 0.027(7)
C12A 0.060(7) 0.054(7) 0.089(8) 0.020(7) 0.017(7) 0.032(6)

loop_
_atom_type_symbol
_atom_type_description
_atom_type_scat_dispersion_real
_atom_type_scat_dispersion_imag
_atom_type_scat_source
C C 0.0028 0.0015 'International Tables Vol C Tables 4.2.6.8 and 6.1.1.4'
H H 0.0000 0.0000 'International Tables Vol C Tables 4.2.6.8 and 6.1.1.4'
Fe Fe 0.3429 0.8027 'International Tables Vol C Tables 4.2.6.8 and 6.1.1.4'
N N 0.0056 0.0031 'International Tables Vol C Tables 4.2.6.8 and 6.1.1.4'
O O 0.0101 0.0057 'International Tables Vol C Tables 4.2.6.8 and 6.1.1.4'
S S 0.1187 0.1169 'International Tables Vol C Tables 4.2.6.8 and 6.1.1.4'

loop_
_geom_angle_atom_site_label_1
_geom_angle_atom_site_label_2
_geom_angle_atom_site_label_3
_geom_angle
_geom_angle_site_symmetry_1
_geom_angle_site_symmetry_3
_geom_angle_publ_flag
O11 Fe1 N1 172.6(5) . . ?
O11 Fe1 O1 88.3(6) . . ?
O11 Fe1 O2 90.2(5) . 2_655 ?
O11 Fe1 O2A 94.5(7) . 2_655 ?
O11 Fe1 O3A 91.1(10) . 5 ?
O11 Fe1 O4A 85.7(10) . 4_665 ?
N1 Fe1 O2A 82.2(8) . 2_655 ?
O1 Fe1 N1 85.9(6) . . ?
O1 Fe1 O2 71.3(8) . 2_655 ?
O1 Fe1 O2A 100.5(12) . 2_655 ?
O2 Fe1 N1 83.8(6) 2_655 . ?
O2 Fe1 O2A 29.3(9) 2_655 2_655 ?
O3 Fe1 O11 91.6(5) 5 . ?
O3 Fe1 N1 92.9(5) 5 . ?
O3 Fe1 O1 165.4(8) 5 . ?
O3 Fe1 O2 94.1(7) 5 2_655 ?
O3 Fe1 O4 111.0(7) 5 4_665 ?
O3 Fe1 O2A 65.0(10) 5 2_655 ?
O3 Fe1 O3A 19.6(9) 5 5 ?
O3 Fe1 O4A 97.3(12) 5 4_665 ?
O4 Fe1 O11 95.1(5) 4_665 . ?
O4 Fe1 N1 88.7(6) 4_665 . ?
O4 Fe1 O1 83.5(9) 4_665 . ?
O4 Fe1 O2 154.1(7) 4_665 2_655 ?
O4 Fe1 O2A 169.8(8) 4_665 2_655 ?
O4 Fe1 O3A 91.5(11) 4_665 5 ?
O4 Fe1 O4A 16.9(10) 4_665 4_665 ?
O1A Fe1 O11 83.8(12) . . ?
O1A Fe1 N1 89.9(12) . . ?
O1A Fe1 O4A 103.1(15) . 4_665 ?
O3A Fe1 N1 95.1(10) 5 . ?
O4A Fe1 N1 99.5(10) 4_665 . ?
Fe1 O11 Fe1 119.999(5) 2_655 . ?
Fe1 O11 Fe1 120.000(5) . 3_665 ?
Fe1 O11 Fe1 119.999(5) 2_655 3_665 ?
C18 N2 C19 112.3(12) . 2 ?
C19 N3 C18 115.7(11) . . ?
N1 C13 H13 120.0 . . ?
N1 C13 C14 120.0 . . ?
C14 C13 H13 120.0 . . ?
C13 N1 Fe1 110.3(4) . . ?
C17 N1 Fe1 127.1(4) . . ?
C17 N1 C13 120.0 . . ?
N1 C17 H17 120.0 . . ?
N1 C17 C16 120.0 . . ?
C16 C17 H17 120.0 . . ?
C17 C16 H16 120.0 . . ?
C17 C16 C15 120.0 . . ?
C15 C16 H16 120.0 . . ?
C16 C15 C18 116.7(9) . . ?
C14 C15 C16 120.0 . . ?
C14 C15 C18 122.5(9) . . ?
C13 C14 H14 120.0 . . ?
C15 C14 C13 120.0 . . ?
C15 C14 H14 120.0 . . ?
N2 C18 N3 123.0(10) . . ?
N2 C18 C15 113.6(12) . . ?
N3 C18 C15 118.2(12) . . ?
N3 C19 N2 117.5(11) . 3 ?
N3 C19 C20 121.5(12) . . ?
C20 C19 N2 113.9(13) . 3 ?
C19 C20 C19 118.7(6) 2 . ?
C19 C20 C19 118.7(6) 3 . ?
C19 C20 C19 118.7(6) 3 2 ?
O5 S1 O7 118.9(15) . . ?
O5 S1 C4 92.0(10) . . ?
O6 S1 O5 117.9(18) . . ?
O6 S1 O7 122.4(15) . . ?
O6 S1 C4 96.8(10) . . ?
O7 S1 C4 90.3(8) . . ?
O8 S2 C9 99.7(10) . . ?
O9 S2 O8 116.8(18) . . ?
O9 S2 O10 103(2) . . ?
O9 S2 C9 102.0(10) . . ?
O10 S2 O8 130(2) . . ?
O10 S2 C9 100.9(11) . . ?
C1 O1 Fe1 132.9(17) . . ?
C1 O2 Fe1 125.5(14) . 3_665 ?
C12 O3 Fe1 146.0(14) . 6_554 ?
C12 O4 Fe1 137.5(15) . 4_664 ?
S1 O7 H7 116.3 . . ?
S2 O10 H10 122.5 . . ?
O1 C1 C2 104.8(13) . . ?
O2 C1 O1 124.7(15) . . ?
O2 C1 C2 130.1(14) . . ?
C2 C11 H11 120.0 . . ?
C2 C11 C10 120.0 . . ?
C10 C11 H11 120.0 . . ?
C11 C2 C1 110.9(9) . . ?
C11 C2 C3 120.0 . . ?
C3 C2 C1 127.5(9) . . ?
C2 C3 H3 120.0 . . ?
C4 C3 C2 120.0 . . ?
C4 C3 H3 120.0 . . ?
C3 C4 S1 112.0(6) . . ?
C3 C4 C5 120.0 . . ?
C5 C4 S1 124.6(6) . . ?
C10 C5 C4 120.0 . . ?
C5 C10 C11 120.0 . . ?
C9 C10 C11 120.0 . . ?
C9 C10 C5 120.0 . . ?
C10 C9 S2 130.4(6) . . ?
C8 C9 S2 108.6(6) . . ?
C8 C9 C10 120.0 . . ?
C9 C8 H8 120.0 . . ?
C9 C8 C7 120.0 . . ?
C7 C8 H8 120.0 . . ?
C8 C7 C12 128.5(11) . . ?
C6 C7 C8 120.0 . . ?
C6 C7 C12 110.5(11) . . ?
C5 C6 H6 120.0 . . ?
C7 C6 C5 120.0 . . ?
C7 C6 H6 120.0 . . ?
O3 C12 O4 113.0(19) . . ?
O3 C12 C7 141(2) . . ?
O4 C12 C7 106.1(19) . . ?
O5A S1A O6A 126(3) . . ?
O5A S1A O7A 116(3) . . ?
O5A S1A C4A 101.3(12) . . ?
O6A S1A O7A 111(2) . . ?
O6A S1A C4A 100.7(12) . . ?
O7A S1A C4A 94.5(12) . . ?
O8A S2A C9A 99.7(12) . . ?
O9A S2A O8A 108(2) . . ?
O9A S2A O10A 105(3) . . ?
O9A S2A C9A 99.0(12) . . ?
O10A S2A O8A 139(3) . . ?
O10A S2A C9A 99.0(13) . . ?
C1A O1A Fe1 122(3) . . ?
C12A O3A Fe1 130(3) . 6_554 ?
C12A O4A Fe1 147(3) . 4_664 ?
S1A O6A H6A 123.7 . . ?
S2A O10A H10A 108.0 . . ?
O1A C1A C2A 110.1(19) . . ?
O2A C1A O1A 134(3) . . ?
O2A C1A C2A 115.7(18) . . ?
C2A C11A H11A 120.0 . . ?
C2A C11A C10A 120.0 . . ?
C10A C11A H11A 120.0 . . ?
C11A C2A C1A 117.6(12) . . ?
C3A C2A C1A 122.4(12) . . ?
C3A C2A C11A 120.0 . . ?
C2A C3A H3A 120.0 . . ?
C2A C3A C4A 120.0 . . ?
C4A C3A H3A 120.0 . . ?
C3A C4A S1A 110.7(10) . . ?
C3A C4A C5A 120.0 . . ?
C5A C4A S1A 129.3(10) . . ?
C10A C5A C4A 120.0 . . ?
C5A C10A C11A 120.0 . . ?
C5A C10A C9A 120.0 . . ?
C9A C10A C11A 120.0 . . ?
C10A C9A S2A 125.4(9) . . ?
C10A C9A C8A 120.0 . . ?
C8A C9A S2A 114.6(9) . . ?
C9A C8A H8A 120.0 . . ?
C9A C8A C7A 120.0 . . ?
C7A C8A H8A 120.0 . . ?
C8A C7A C6A 120.0 . . ?
C8A C7A C12A 121.3(15) . . ?
C6A C7A C12A 118.7(15) . . ?
C5A C6A H6AA 120.0 . . ?
C7A C6A C5A 120.0 . . ?
C7A C6A H6AA 120.0 . . ?
O3A C12A O4A 119(3) . . ?
O3A C12A C7A 129(3) . . ?
O4A C12A C7A 112(2) . . ?

loop_
_geom_bond_atom_site_label_1
_geom_bond_atom_site_label_2
_geom_bond_distance
_geom_bond_site_symmetry_2
_geom_bond_publ_flag
Fe1 O11 2.0274(13) . ?
Fe1 N1 2.198(6) . ?
Fe1 O1 2.140(19) . ?
Fe1 O2 2.147(18) 2_655 ?
Fe1 O3 1.953(15) 5 ?
Fe1 O4 1.959(17) 4_665 ?
Fe1 O1A 2.01(3) . ?
Fe1 O2A 2.24(3) 2_655 ?
Fe1 O3A 2.13(3) 5 ?
Fe1 O4A 2.06(2) 4_665 ?
N2 C18 1.40(2) . ?
N2 C19 1.539(18) 2 ?
N3 C18 1.40(2) . ?
N3 C19 1.358(19) . ?
C13 H13 0.9500 . ?
C13 N1 1.3900 . ?
C13 C14 1.3900 . ?
N1 C17 1.3900 . ?
C17 H17 0.9500 . ?
C17 C16 1.3900 . ?
C16 H16 0.9500 . ?
C16 C15 1.3900 . ?
C15 C14 1.3900 . ?
C15 C18 1.496(12) . ?
C14 H14 0.9500 . ?
C19 C20 1.372(12) . ?
S1 O5 1.552(16) . ?
S1 O6 1.547(16) . ?
S1 O7 1.555(15) . ?
S1 C4 1.877(11) . ?
S2 O8 1.554(15) . ?
S2 O9 1.541(16) . ?
S2 O10 1.552(16) . ?
S2 C9 1.756(12) . ?
O1 C1 1.248(12) . ?
O2 C1 1.244(12) . ?
O3 C12 1.21(3) . ?
O4 C12 1.33(3) . ?
O7 H7 0.8199 . ?
O10 H10 0.8197 . ?
C1 C2 1.497(16) . ?
C11 H11 0.9500 . ?
C11 C2 1.3900 . ?
C11 C10 1.3900 . ?
C2 C3 1.3900 . ?
C3 H3 0.9500 . ?
C3 C4 1.3900 . ?
C4 C5 1.3900 . ?
C5 C10 1.3900 . ?
C5 C6 1.3900 . ?
C10 C9 1.3900 . ?
C9 C8 1.3900 . ?
C8 H8 0.9500 . ?
C8 C7 1.3900 . ?
C7 C6 1.3900 . ?
C7 C12 1.53(2) . ?
C6 H6 0.9500 . ?
S1A O5A 1.540(16) . ?
S1A O6A 1.546(16) . ?
S1A O7A 1.568(16) . ?
S1A C4A 1.788(16) . ?
S2A O8A 1.552(16) . ?
S2A O9A 1.545(16) . ?
S2A O10A 1.549(16) . ?
S2A C9A 1.789(16) . ?
O1A C1A 1.248(13) . ?
O2A C1A 1.247(13) . ?
O3A C12A 1.18(3) . ?
O4A C12A 1.32(3) . ?
O6A H6A 0.8197 . ?
O10A H10A 0.8202 . ?
C1A C2A 1.47(2) . ?
C11A H11A 0.9500 . ?
C11A C2A 1.3900 . ?
C11A C10A 1.3900 . ?
C2A C3A 1.3900 . ?
C3A H3A 0.9500 . ?
C3A C4A 1.3900 . ?
C4A C5A 1.3900 . ?
C5A C10A 1.3900 . ?
C5A C6A 1.3900 . ?
C10A C9A 1.3900 . ?
C9A C8A 1.3900 . ?
C8A H8A 0.9500 . ?
C8A C7A 1.3900 . ?
C7A C6A 1.3900 . ?
C7A C12A 1.52(3) . ?
C6A H6AA 0.9500 . ?

loop_
_geom_torsion_atom_site_label_1
_geom_torsion_atom_site_label_2
_geom_torsion_atom_site_label_3
_geom_torsion_atom_site_label_4
_geom_torsion
_geom_torsion_site_symmetry_1
_geom_torsion_site_symmetry_2
_geom_torsion_site_symmetry_3
_geom_torsion_site_symmetry_4
_geom_torsion_publ_flag
Fe1 N1 C17 C16 -160.0(9) . . . . ?
Fe1 O1 C1 O2 43(4) . . . . ?
Fe1 O1 C1 C2 -143.8(19) . . . . ?
Fe1 O2 C1 O1 -46(3) 3_665 . . . ?
Fe1 O2 C1 C2 142(2) 3_665 . . . ?
Fe1 O3 C12 O4 -18(4) 6_554 . . . ?
Fe1 O3 C12 C7 163(2) 6_554 . . . ?
Fe1 O4 C12 O3 33(4) 4_664 . . . ?
Fe1 O4 C12 C7 -147.2(18) 4_664 . . . ?
Fe1 O1A C1A O2A 40(2) . . . . ?
Fe1 O1A C1A C2A -140(2) . . . . ?
Fe1 O2A C1A O1A 19.8(14) 3_665 . . . ?
Fe1 O2A C1A C2A -160.3(13) 3_665 . . . ?
Fe1 O3A C12A O4A 21.4(19) 6_554 . . . ?
Fe1 O3A C12A C7A -158.4(18) 6_554 . . . ?
Fe1 O4A C12A O3A -2(4) 4_664 . . . ?
Fe1 O4A C12A C7A 178(4) 4_664 . . . ?
N2 C19 C20 C19 -39(3) 3 . . 3 ?
N2 C19 C20 C19 163.5(18) 3 . . 2 ?
N3 C19 C20 C19 170.9(16) . . . 3 ?
N3 C19 C20 C19 14(4) . . . 2 ?
C13 N1 C17 C16 0.0 . . . . ?
N1 C13 C14 C15 0.0 . . . . ?
N1 C17 C16 C15 0.0 . . . . ?
C17 C16 C15 C14 0.0 . . . . ?
C17 C16 C15 C18 -170.1(12) . . . . ?
C16 C15 C14 C13 0.0 . . . . ?
C16 C15 C18 N2 -33.2(16) . . . . ?
C16 C15 C18 N3 122.3(13) . . . . ?
C14 C13 N1 Fe1 163.1(7) . . . . ?
C14 C13 N1 C17 0.0 . . . . ?
C14 C15 C18 N2 157.0(11) . . . . ?
C14 C15 C18 N3 -47.6(17) . . . . ?
C18 N3 C19 N2 -129.1(13) . . . 3 ?
C18 N3 C19 C20 20(3) . . . . ?
C18 C15 C14 C13 169.5(13) . . . . ?
C19 N2 C18 N3 0(2) 2 . . . ?
C19 N2 C18 C15 154.4(12) 2 . . . ?
C19 N3 C18 N2 -26(2) . . . . ?
C19 N3 C18 C15 -178.8(13) . . . . ?
S1 C4 C5 C10 157.6(13) . . . . ?
S1 C4 C5 C6 -22.4(13) . . . . ?
S2 C9 C8 C7 169.8(11) . . . . ?
O1 C1 C2 C11 -162.5(17) . . . . ?
O1 C1 C2 C3 3(3) . . . . ?
O2 C1 C2 C11 10(3) . . . . ?
O2 C1 C2 C3 176(2) . . . . ?
O5 S1 C4 C3 -62.9(14) . . . . ?
O5 S1 C4 C5 137.9(16) . . . . ?
O6 S1 C4 C3 178.6(13) . . . . ?
O6 S1 C4 C5 19.5(16) . . . . ?
O7 S1 C4 C3 56.0(10) . . . . ?
O7 S1 C4 C5 -103.2(11) . . . . ?
O8 S2 C9 C10 63.9(19) . . . . ?
O8 S2 C9 C8 -104.5(16) . . . . ?
O9 S2 C9 C10 -56.3(15) . . . . ?
O9 S2 C9 C8 135.3(13) . . . . ?
O10 S2 C9 C10 -162(2) . . . . ?
O10 S2 C9 C8 29.6(19) . . . . ?
C1 C2 C3 C4 -164.2(19) . . . . ?
C11 C2 C3 C4 0.0 . . . . ?
C11 C10 C9 S2 12.7(14) . . . . ?
C11 C10 C9 C8 180.0 . . . . ?
C2 C11 C10 C5 0.0 . . . . ?
C2 C11 C10 C9 180.0 . . . . ?
C2 C3 C4 S1 -160.2(12) . . . . ?
C2 C3 C4 C5 0.0 . . . . ?
C3 C4 C5 C10 0.0 . . . . ?
C3 C4 C5 C6 180.0 . . . . ?
C4 C5 C10 C11 0.0 . . . . ?
C4 C5 C10 C9 180.0 . . . . ?
C4 C5 C6 C7 180.0 . . . . ?
C5 C10 C9 S2 -167.3(14) . . . . ?
C5 C10 C9 C8 0.0 . . . . ?
C10 C11 C2 C1 166.6(16) . . . . ?
C10 C11 C2 C3 0.0 . . . . ?
C10 C5 C6 C7 0.0 . . . . ?
C10 C9 C8 C7 0.0 . . . . ?
C9 C8 C7 C6 0.0 . . . . ?
C9 C8 C7 C12 -167(2) . . . . ?
C8 C7 C6 C5 0.0 . . . . ?
C8 C7 C12 O3 171(3) . . . . ?
C8 C7 C12 O4 -8(3) . . . . ?
C6 C5 C10 C11 180.0 . . . . ?
C6 C5 C10 C9 0.0 . . . . ?
C6 C7 C12 O3 3(4) . . . . ?
C6 C7 C12 O4 -176.7(14) . . . . ?
C12 C7 C6 C5 169.5(17) . . . . ?
S1A C4A C5A C10A 179.2(4) . . . . ?
S1A C4A C5A C6A -0.8(4) . . . . ?
S2A C9A C8A C7A -179.7(3) . . . . ?
O1A C1A C2A C11A -161.5(17) . . . . ?
O1A C1A C2A C3A 18.5(17) . . . . ?
O2A C1A C2A C11A 18.6(17) . . . . ?
O2A C1A C2A C3A -161.5(17) . . . . ?
O5A S1A C4A C3A -55(2) . . . . ?
O5A S1A C4A C5A 125(2) . . . . ?
O6A S1A C4A C3A 174.6(15) . . . . ?
O6A S1A C4A C5A -4.6(15) . . . . ?
O7A S1A C4A C3A 62.4(16) . . . . ?
O7A S1A C4A C5A -116.8(17) . . . . ?
O8A S2A C9A C10A 47(2) . . . . ?
O8A S2A C9A C8A -134(2) . . . . ?
O9A S2A C9A C10A -63.7(16) . . . . ?
O9A S2A C9A C8A 116.0(16) . . . . ?
O10A S2A C9A C10A -170(3) . . . . ?
O10A S2A C9A C8A 9(3) . . . . ?
C1A C2A C3A C4A -179.95(7) . . . . ?
C11A C2A C3A C4A 0.0 . . . . ?
C11A C10A C9A S2A -0.3(3) . . . . ?
C11A C10A C9A C8A 180.0 . . . . ?
C2A C11A C10A C5A 0.0 . . . . ?
C2A C11A C10A C9A 180.0 . . . . ?
C2A C3A C4A S1A -179.3(3) . . . . ?
C2A C3A C4A C5A 0.0 . . . . ?
C3A C4A C5A C10A 0.0 . . . . ?
C3A C4A C5A C6A 180.0 . . . . ?
C4A C5A C10A C11A 0.0 . . . . ?
C4A C5A C10A C9A 180.0 . . . . ?
C4A C5A C6A C7A 180.0 . . . . ?
C5A C10A C9A S2A 179.7(3) . . . . ?
C5A C10A C9A C8A 0.0 . . . . ?
C10A C11A C2A C1A 179.96(7) . . . . ?
C10A C11A C2A C3A 0.0 . . . . ?
C10A C5A C6A C7A 0.0 . . . . ?
C10A C9A C8A C7A 0.0 . . . . ?
C9A C8A C7A C6A 0.0 . . . . ?
C9A C8A C7A C12A -179.9(4) . . . . ?
C8A C7A C6A C5A 0.0 . . . . ?
C8A C7A C12A O3A -158.6(16) . . . . ?
C8A C7A C12A O4A 21.5(16) . . . . ?
C6A C5A C10A C11A 180.0 . . . . ?
C6A C5A C10A C9A 0.0 . . . . ?
C6A C7A C12A O3A 21.5(16) . . . . ?
C6A C7A C12A O4A -158.4(16) . . . . ?
C12A C7A C6A C5A 179.9(4) . . . . ?

loop_
_twin_individual_id
_twin_individual_mass_fraction_refined
1 0.25(11)
2 0.22(6)
3 0.28(7)
4 0.25(6)

loop_
_smtbx_masks_void_nr
_smtbx_masks_void_average_x
_smtbx_masks_void_average_y
_smtbx_masks_void_average_z
_smtbx_masks_void_volume
_smtbx_masks_void_count_electrons
_smtbx_masks_void_content
1 -0.260 -0.667 -0.874 2615.3 870.6 '39 H2O,12 C3H7NO'
